data_2205375
loop_
_publ_author_name
'Gutzmann, Andreas'
'N\"ather, Christian'
'Bensch, Wolfgang'

_publ_section_title
;
 K~4~Ta~4~P~4~S~24~
;
_journal_issue 3
_journal_name_full 'Acta Crystallographica Section E'
_journal_page_first i20
_journal_page_last i22
_journal_paper_doi 10.1107/S1600536805001959
_journal_volume 61
_journal_year 2005
_chemical_formula_structural 'K2 ((Ta+5)2 (P S4)2 (S2) (S)2)'
_chemical_formula_sum 'K2 P2 S12 Ta2'
_chemical_formula_weight 886.76
_chemical_name_systematic
;
tetrapotassium tetratantalum tetraphosphorus tetracosasulfide
;
_space_group_IT_number 14
_symmetry_cell_setting monoclinic
_symmetry_space_group_name_Hall '-P 2yn'
_symmetry_space_group_name_H-M 'P 1 21/n 1'
_atom_sites_solution_primary direct
_atom_sites_solution_secondary difmap
_audit_creation_method SHELXL-97
_cell_angle_alpha 90.00
_cell_angle_beta 108.356(6)
_cell_angle_gamma 90.00
_cell_formula_units_Z 8
_cell_length_a 13.6193(7)
_cell_length_b 17.7307(13)
_cell_length_c 15.8077(9)
_cell_measurement_reflns_used 8000
_cell_measurement_temperature 293(2)
_cell_measurement_theta_max 28
_cell_measurement_theta_min 3
_cell_volume 3623.0(4)
_computing_cell_refinement 'IPDS Program Package'
_computing_data_collection 'IPDS Program Package (Stoe & Cie, 1998)'
_computing_data_reduction 'IPDS Program Package'
_computing_molecular_graphics 'DIAMOND (Brandenburg, 1999)'
_computing_publication_material 'CIFTAB in SHELXTL (Bruker, 1998)'
_computing_structure_refinement 'SHELXL97 (Sheldrick, 1997)'
_computing_structure_solution 'SHELXS97 (Sheldrick, 1997)'
_diffrn_ambient_temperature 293(2)
_diffrn_measured_fraction_theta_full 0.987
_diffrn_measured_fraction_theta_max 0.987
_diffrn_measurement_device_type 'Stoe IPDS'
_diffrn_measurement_method \f
_diffrn_radiation_monochromator graphite
_diffrn_radiation_source 'fine-focus sealed tube'
_diffrn_radiation_type MoK\a
_diffrn_radiation_wavelength 0.71073
_diffrn_reflns_av_R_equivalents 0.0487
_diffrn_reflns_av_sigmaI/netI 0.0374
_diffrn_reflns_limit_h_max 17
_diffrn_reflns_limit_h_min -17
_diffrn_reflns_limit_k_max 23
_diffrn_reflns_limit_k_min -23
_diffrn_reflns_limit_l_max 20
_diffrn_reflns_limit_l_min -20
_diffrn_reflns_number 34379
_diffrn_reflns_theta_full 27.96
_diffrn_reflns_theta_max 27.96
_diffrn_reflns_theta_min 2.30
_diffrn_standards_decay_% 0
_diffrn_standards_interval_time 0
_diffrn_standards_number 0
_exptl_absorpt_coefficient_mu 14.067
_exptl_absorpt_correction_T_max 0.314
_exptl_absorpt_correction_T_min 0.261
_exptl_absorpt_correction_type numerical
_exptl_absorpt_process_details
;
[X-SHAPE (Stoe & Cie, 1998) and X-RED (Stoe & Cie, 1998)]
;
_exptl_crystal_colour orange
_exptl_crystal_density_diffrn 3.251
_exptl_crystal_density_method 'not measured'
_exptl_crystal_description polyhedron
_exptl_crystal_F_000 3248
_exptl_crystal_size_max 0.11
_exptl_crystal_size_mid 0.08
_exptl_crystal_size_min 0.08
_refine_diff_density_max 1.109
_refine_diff_density_min -1.655
_refine_ls_extinction_coef 0.000392(16)
_refine_ls_extinction_expression Fc^*^=kFc[1+0.001xFc^2^\l^3^/sin(2\q)]^-1/4^
_refine_ls_extinction_method SHELXL97
_refine_ls_goodness_of_fit_ref 0.968
_refine_ls_hydrogen_treatment none
_refine_ls_matrix_type full
_refine_ls_number_parameters 326
_refine_ls_number_reflns 8610
_refine_ls_number_restraints 0
_refine_ls_restrained_S_all 0.968
_refine_ls_R_factor_all 0.0408
_refine_ls_R_factor_gt 0.0266
_refine_ls_shift/su_max 0.002
_refine_ls_shift/su_mean 0.000
_refine_ls_structure_factor_coef Fsqd
_refine_ls_weighting_details 'w = 1/[\s^2^(Fo^2^)+(0.029P)^2^] where P = (Fo^2^+2Fc^2^)/3'
_refine_ls_weighting_scheme calc
_refine_ls_wR_factor_gt 0.0522
_refine_ls_wR_factor_ref 0.0550
_reflns_number_gt 6878
_reflns_number_total 8610
_reflns_threshold_expression I>2\s(I)
_cod_data_source_file wm6048.cif
_cod_data_source_block I
_cod_original_sg_symbol_H-M 'P 21/n'
_cod_database_code 2205375
_cod_database_fobs_code 2205375

loop_
_symmetry_equiv_pos_as_xyz
'x, y, z'
'-x+1/2, y+1/2, -z+1/2'
'-x, -y, -z'
'x-1/2, -y-1/2, z-1/2'

loop_
_atom_site_label
_atom_site_fract_x
_atom_site_fract_y
_atom_site_fract_z
_atom_site_U_iso_or_equiv
_atom_site_adp_type
_atom_site_calc_flag
_atom_site_occupancy
_atom_site_type_symbol
Ta1 0.749361(16) 0.381909(12) 0.250497(13) 0.00372(5) Uani d 1 Ta
Ta2 0.638433(16) 0.217476(12) 0.297947(13) 0.00363(5) Uani d 1 Ta
Ta3 0.708124(17) 0.217043(12) 0.727446(13) 0.00508(5) Uani d 1 Ta
Ta4 0.670609(16) 0.383340(12) 0.825329(13) 0.00395(5) Uani d 1 Ta
S1 0.89161(11) 0.47792(8) 0.28872(9) 0.0092(3) Uani d 1 S
S2 0.68656(11) 0.47914(8) 0.33471(9) 0.0081(3) Uani d 1 S
S3 0.66376(11) 0.45696(8) 0.09904(8) 0.0067(2) Uani d 1 S
S4 0.86082(11) 0.34586(8) 0.15008(8) 0.0073(3) Uani d 1 S
S5 0.63596(11) 0.27871(8) 0.15539(8) 0.0071(2) Uani d 1 S
S6 0.56519(11) 0.34283(8) 0.22732(9) 0.0081(3) Uani d 1 S
S7 0.82317(11) 0.29510(8) 0.35616(8) 0.0076(3) Uani d 1 S
S8 0.76999(11) 0.13306(7) 0.25659(8) 0.0070(3) Uani d 1 S
S9 0.50067(11) 0.15190(8) 0.22894(9) 0.0080(3) Uani d 1 S
S10 0.71021(11) 0.13333(7) 0.43355(8) 0.0072(3) Uani d 1 S
S11 0.58676(12) 0.28623(8) 0.41786(9) 0.0108(3) Uani d 1 S
S12 0.57357(12) 0.16299(9) 0.57834(9) 0.0128(3) Uani d 1 S
S13 0.78753(11) 0.25589(8) 0.60588(9) 0.0108(3) Uani d 1 S
S14 0.83115(12) 0.11549(8) 0.72639(11) 0.0161(3) Uani d 1 S
S15 0.65706(11) 0.11620(8) 0.81488(9) 0.0094(3) Uani d 1 S
S16 0.55221(11) 0.27208(8) 0.75985(8) 0.0077(3) Uani d 1 S
S17 0.82344(11) 0.28630(8) 0.83151(8) 0.0072(2) Uani d 1 S
S18 0.59672(11) 0.33590(8) 0.66932(8) 0.0094(3) Uani d 1 S
S19 0.78917(11) 0.45247(8) 0.75444(9) 0.0085(3) Uani d 1 S
S20 0.54812(11) 0.46435(8) 0.81910(10) 0.0126(3) Uani d 1 S
S21 0.66450(11) 0.30902(8) 0.96080(8) 0.0072(3) Uani d 1 S
S22 0.80768(11) 0.44735(8) 0.95632(8) 0.0079(3) Uani d 1 S
S23 0.87848(13) 0.59581(9) 0.45581(9) 0.0159(3) Uani d 1 S
S24 0.87992(15) 0.02350(11) 0.92788(11) 0.0275(4) Uani d 1 S
P1 0.80587(11) 0.55310(8) 0.33728(8) 0.0060(3) Uani d 1 P
P2 0.66354(11) 0.20910(8) 0.51089(9) 0.0071(3) Uani d 1 P
P3 0.78129(11) 0.04852(8) 0.81097(9) 0.0086(3) Uani d 1 P
P4 0.75056(11) 0.39181(8) 1.04315(8) 0.0045(2) Uani d 1 P
K1 0.98546(11) 0.51484(9) 0.12887(9) 0.0198(3) Uani d 1 K
K2 0.84434(14) 0.17688(10) 1.01838(11) 0.0336(4) Uani d 1 K
K3 0.84364(17) 0.42843(10) 0.54026(10) 0.0369(4) Uani d 1 K
K4 0.44796(12) 0.37458(10) 0.96640(12) 0.0302(4) Uani d 1 K

loop_
_atom_site_aniso_label
_atom_site_aniso_U_11
_atom_site_aniso_U_22
_atom_site_aniso_U_33
_atom_site_aniso_U_12
_atom_site_aniso_U_13
_atom_site_aniso_U_23
Ta1 0.00630(11) 0.00296(10) 0.00204(9) 0.00018(8) 0.00151(8) 0.00032(7)
Ta2 0.00559(11) 0.00343(10) 0.00206(9) -0.00026(8) 0.00150(8) 0.00023(7)
Ta3 0.00829(11) 0.00513(11) 0.00234(9) -0.00191(8) 0.00240(8) -0.00156(7)
Ta4 0.00516(11) 0.00385(10) 0.00200(9) 0.00019(8) -0.00006(8) -0.00017(7)
S1 0.0089(7) 0.0065(6) 0.0136(6) -0.0011(5) 0.0055(5) -0.0026(5)
S2 0.0125(7) 0.0062(6) 0.0078(6) -0.0010(5) 0.0065(5) -0.0007(5)
S3 0.0106(7) 0.0063(6) 0.0041(5) 0.0030(5) 0.0036(5) 0.0005(5)
S4 0.0074(7) 0.0099(7) 0.0043(5) 0.0031(5) 0.0012(5) -0.0001(5)
S5 0.0106(7) 0.0063(6) 0.0035(5) -0.0010(5) 0.0011(5) -0.0002(5)
S6 0.0078(7) 0.0069(6) 0.0100(6) 0.0009(5) 0.0036(5) 0.0016(5)
S7 0.0091(7) 0.0056(6) 0.0060(6) 0.0005(5) -0.0004(5) 0.0024(5)
S8 0.0085(7) 0.0054(6) 0.0069(6) -0.0004(5) 0.0021(5) -0.0023(5)
S9 0.0068(7) 0.0083(6) 0.0075(6) -0.0021(5) 0.0004(5) 0.0004(5)
S10 0.0116(7) 0.0070(6) 0.0033(5) 0.0011(5) 0.0025(5) 0.0007(5)
S11 0.0144(7) 0.0106(7) 0.0089(6) 0.0021(5) 0.0058(5) -0.0008(5)
S12 0.0167(8) 0.0177(8) 0.0069(6) -0.0122(6) 0.0080(6) -0.0062(5)
S13 0.0123(7) 0.0149(7) 0.0052(6) -0.0090(6) 0.0028(5) -0.0020(5)
S14 0.0197(8) 0.0060(7) 0.0309(8) -0.0006(6) 0.0202(7) -0.0003(6)
S15 0.0119(7) 0.0093(7) 0.0094(6) 0.0019(5) 0.0066(5) 0.0015(5)
S16 0.0082(7) 0.0091(7) 0.0049(5) -0.0018(5) 0.0009(5) -0.0011(5)
S17 0.0064(6) 0.0075(6) 0.0057(5) -0.0005(5) -0.0008(5) -0.0028(5)
S18 0.0123(7) 0.0098(7) 0.0039(5) -0.0007(5) -0.0008(5) 0.0005(5)
S19 0.0091(7) 0.0069(6) 0.0098(6) 0.0013(5) 0.0032(5) 0.0029(5)
S20 0.0090(7) 0.0086(7) 0.0202(7) 0.0042(5) 0.0047(6) 0.0021(5)
S21 0.0112(7) 0.0062(6) 0.0037(5) -0.0031(5) 0.0015(5) -0.0012(5)
S22 0.0110(7) 0.0093(6) 0.0039(5) -0.0054(5) 0.0031(5) -0.0022(5)
S23 0.0277(9) 0.0130(7) 0.0040(6) -0.0049(6) 0.0008(6) -0.0026(5)
S24 0.0277(10) 0.0290(10) 0.0143(7) 0.0137(8) -0.0097(7) -0.0066(7)
P1 0.0111(7) 0.0042(6) 0.0029(6) -0.0004(5) 0.0025(5) -0.0003(5)
P2 0.0100(7) 0.0093(7) 0.0030(6) -0.0042(5) 0.0034(5) -0.0025(5)
P3 0.0090(7) 0.0087(7) 0.0080(6) 0.0006(5) 0.0024(5) -0.0012(5)
P4 0.0056(7) 0.0053(6) 0.0023(5) -0.0010(5) 0.0009(5) -0.0008(5)
K1 0.0137(7) 0.0273(8) 0.0167(6) -0.0024(6) 0.0022(5) -0.0108(6)
K2 0.0350(10) 0.0271(9) 0.0275(8) 0.0123(7) -0.0061(7) -0.0090(7)
K3 0.0626(13) 0.0231(9) 0.0208(7) 0.0038(8) 0.0073(8) 0.0116(6)
K4 0.0106(8) 0.0293(9) 0.0464(9) 0.0007(6) 0.0029(7) 0.0022(7)

loop_
_atom_type_symbol
_atom_type_description
_atom_type_scat_dispersion_real
_atom_type_scat_dispersion_imag
_atom_type_scat_source
P P 0.1023 0.0942 'International Tables Vol C Tables 4.2.6.8 and 6.1.1.4'
S S 0.1246 0.1234 'International Tables Vol C Tables 4.2.6.8 and 6.1.1.4'
K K 0.2009 0.2494 'International Tables Vol C Tables 4.2.6.8 and 6.1.1.4'
Ta Ta -0.7052 6.5227 'International Tables Vol C Tables 4.2.6.8 and 6.1.1.4'

loop_
_geom_angle_atom_site_label_1
_geom_angle_atom_site_label_2
_geom_angle_atom_site_label_3
_geom_angle_site_symmetry_1
_geom_angle_site_symmetry_3
_geom_angle
_geom_angle_publ_flag
S7 Ta1 S2 . . 102.96(5) n
S7 Ta1 S1 . . 98.87(5) n
S2 Ta1 S1 . . 76.72(4) n
S7 Ta1 S6 . . 96.37(5) n
S2 Ta1 S6 . . 76.93(4) n
S1 Ta1 S6 . . 151.89(5) n
S7 Ta1 S5 . . 89.59(5) n
S2 Ta1 S5 . . 124.39(4) n
S1 Ta1 S5 . . 155.01(4) n
S6 Ta1 S5 . . 47.69(4) n
S7 Ta1 S4 . . 94.27(4) n
S2 Ta1 S4 . . 149.61(4) n
S1 Ta1 S4 . . 76.02(4) n
S6 Ta1 S4 . . 126.22(4) n
S5 Ta1 S4 . . 79.95(4) n
S7 Ta1 S3 . . 166.03(4) n
S2 Ta1 S3 . . 90.45(4) n
S1 Ta1 S3 . . 87.92(4) n
S6 Ta1 S3 . . 82.69(4) n
S5 Ta1 S3 . . 79.43(4) n
S4 Ta1 S3 . . 75.43(4) n
S9 Ta2 S5 . . 90.88(5) n
S9 Ta2 S11 . . 103.44(5) n
S5 Ta2 S11 . . 122.63(5) n
S9 Ta2 S10 . . 98.66(5) n
S5 Ta2 S10 . . 155.60(4) n
S11 Ta2 S10 . . 77.00(4) n
S9 Ta2 S6 . . 95.13(5) n
S5 Ta2 S6 . . 48.02(4) n
S11 Ta2 S6 . . 75.23(4) n
S10 Ta2 S6 . . 151.18(4) n
S9 Ta2 S8 . . 96.94(5) n
S5 Ta2 S8 . . 80.55(4) n
S11 Ta2 S8 . . 148.24(5) n
S10 Ta2 S8 . . 76.05(4) n
S6 Ta2 S8 . . 127.21(4) n
S9 Ta2 S7 . . 168.97(4) n
S5 Ta2 S7 . . 80.53(4) n
S11 Ta2 S7 . . 87.10(4) n
S10 Ta2 S7 . . 86.75(4) n
S6 Ta2 S7 . . 84.32(4) n
S8 Ta2 S7 . . 74.93(4) n
S17 Ta3 S14 . . 94.84(5) n
S17 Ta3 S15 . . 103.83(5) n
S14 Ta3 S15 . . 77.78(5) n
S17 Ta3 S16 . . 94.51(5) n
S14 Ta3 S16 . . 154.01(5) n
S15 Ta3 S16 . . 76.45(4) n
S17 Ta3 S13 . . 92.24(5) n
S14 Ta3 S13 . . 75.19(5) n
S15 Ta3 S13 . . 149.54(5) n
S16 Ta3 S13 . . 128.56(5) n
S17 Ta3 S18 . . 90.65(5) n
S14 Ta3 S18 . . 156.35(4) n
S15 Ta3 S18 . . 123.13(5) n
S16 Ta3 S18 . . 47.41(4) n
S13 Ta3 S18 . . 81.64(5) n
S17 Ta3 S12 . . 166.01(5) n
S14 Ta3 S12 . . 90.62(5) n
S15 Ta3 S12 . . 89.90(5) n
S16 Ta3 S12 . . 86.02(4) n
S13 Ta3 S12 . . 76.70(4) n
S18 Ta3 S12 . . 79.41(5) n
S20 Ta4 S18 . . 96.47(5) n
S20 Ta4 S21 . . 98.76(5) n
S18 Ta4 S21 . . 123.24(5) n
S20 Ta4 S19 . . 104.17(5) n
S18 Ta4 S19 . . 80.91(5) n
S21 Ta4 S19 . . 144.46(5) n
S20 Ta4 S16 . . 96.56(5) n
S18 Ta4 S16 . . 48.13(4) n
S21 Ta4 S16 . . 75.90(4) n
S19 Ta4 S16 . . 126.86(4) n
S20 Ta4 S22 . . 95.54(5) n
S18 Ta4 S22 . . 155.14(4) n
S21 Ta4 S22 . . 76.02(4) n
S19 Ta4 S22 . . 75.07(4) n
S16 Ta4 S22 . . 150.77(4) n
S20 Ta4 S17 . . 178.65(5) n
S18 Ta4 S17 . . 83.48(4) n
S21 Ta4 S17 . . 82.37(4) n
S19 Ta4 S17 . . 74.49(4) n
S16 Ta4 S17 . . 84.42(4) n
S22 Ta4 S17 . . 84.00(4) n
P1 S1 Ta1 . . 92.48(6) n
P1 S1 K1 . . 124.47(7) n
Ta1 S1 K1 . . 114.49(5) n
P1 S2 Ta1 . . 92.82(6) n
P1 S2 K3 . . 84.00(7) n
Ta1 S2 K3 . . 96.27(5) n
P4 S3 Ta1 1_554 . 87.55(6) n
P4 S3 K4 1_554 1_554 89.77(6) n
Ta1 S3 K4 . 1_554 113.13(5) n
P4 S3 K4 1_554 3_666 129.54(7) n
Ta1 S3 K4 . 3_666 138.34(5) n
K4 S3 K4 1_554 3_666 88.40(5) n
P4 S4 Ta1 1_554 . 89.36(6) n
P4 S4 K1 1_554 . 80.34(6) n
Ta1 S4 K1 . . 103.97(5) n
P4 S4 K2 1_554 1_554 87.59(6) n
Ta1 S4 K2 . 1_554 127.85(6) n
K1 S4 K2 . 1_554 126.61(5) n
S6 S5 Ta2 . . 67.35(5) n
S6 S5 Ta1 . . 65.12(5) n
Ta2 S5 Ta1 . . 86.93(4) n
S6 S5 K4 . 1_554 82.29(6) n
Ta2 S5 K4 . 1_554 137.98(5) n
Ta1 S5 K4 . 1_554 106.49(5) n
S5 S6 Ta1 . . 67.18(5) n
S5 S6 Ta2 . . 64.63(5) n
Ta1 S6 Ta2 . . 86.65(4) n
Ta1 S7 Ta2 . . 86.94(4) n
Ta1 S7 K4 . 4_665 162.42(6) n
Ta2 S7 K4 . 4_665 89.23(4) n
Ta1 S7 K3 . . 92.98(5) n
Ta2 S7 K3 . . 114.64(5) n
K4 S7 K3 4_665 . 104.20(5) n
P1 S8 Ta2 2_645 . 110.44(7) n
P1 S8 K4 2_645 4_665 134.67(7) n
Ta2 S8 K4 . 4_665 96.52(5) n
Ta2 S9 K1 . 2_645 101.38(5) n
Ta2 S9 K3 . 4_565 150.23(6) n
K1 S9 K3 2_645 4_565 100.15(5) n
P2 S10 Ta2 . . 90.52(6) n
P2 S10 K4 . 4_665 115.57(8) n
Ta2 S10 K4 . 4_665 105.69(5) n
P2 S10 K1 . 2_645 102.91(7) n
Ta2 S10 K1 . 2_645 93.54(5) n
K4 S10 K1 4_665 2_645 136.21(6) n
P2 S11 Ta2 . . 90.96(6) n
P2 S12 Ta3 . . 87.65(6) n
P2 S12 K1 . 4_566 141.00(8) n
Ta3 S12 K1 . 4_566 107.88(5) n
P2 S13 Ta3 . . 89.75(6) n
P2 S13 K3 . . 110.73(7) n
Ta3 S13 K3 . . 131.02(6) n
P3 S14 Ta3 . . 93.04(6) n
P3 S15 Ta3 . . 91.47(6) n
P3 S15 K2 . . 81.09(7) n
Ta3 S15 K2 . . 92.20(5) n
S18 S16 Ta3 . . 67.79(5) n
S18 S16 Ta4 . . 64.56(5) n
Ta3 S16 Ta4 . . 85.23(4) n
Ta3 S17 Ta4 . . 88.19(5) n
Ta3 S17 K2 . . 99.71(5) n
Ta4 S17 K2 . . 104.16(5) n
S16 S18 Ta4 . . 67.31(5) n
S16 S18 Ta3 . . 64.80(5) n
Ta4 S18 Ta3 . . 85.12(4) n
S16 S18 K2 . 4_565 89.85(7) n
Ta4 S18 K2 . 4_565 134.00(6) n
Ta3 S18 K2 . 4_565 121.73(6) n
P3 S19 Ta4 2_656 . 110.95(7) n
P3 S19 K1 2_656 3_766 111.15(8) n
Ta4 S19 K1 . 3_766 118.29(5) n
P3 S19 K3 2_656 . 80.38(6) n
Ta4 S19 K3 . . 132.97(6) n
K1 S19 K3 3_766 . 96.86(5) n
Ta4 S20 K4 . . 97.21(5) n
P4 S21 Ta4 . . 90.00(6) n
P4 S21 K4 . . 93.99(7) n
Ta4 S21 K4 . . 96.33(5) n
P4 S21 K2 . . 96.09(7) n
Ta4 S21 K2 . . 112.47(6) n
K4 S21 K2 . . 149.38(6) n
P4 S22 Ta4 . . 89.70(6) n
P4 S22 K1 . 1_556 87.37(6) n
Ta4 S22 K1 . 1_556 175.40(6) n
P4 S22 K1 . 3_766 150.03(8) n
Ta4 S22 K1 . 3_766 103.85(4) n
K1 S22 K1 1_556 3_766 77.19(4) n
P1 S23 K3 . . 86.96(7) n
P1 S23 K2 . 2_656 94.29(8) n
K3 S23 K2 . 2_656 94.63(6) n
P1 S23 K3 . 3_766 99.86(7) n
K3 S23 K3 . 3_766 99.15(6) n
K2 S23 K3 2_656 3_766 160.69(6) n
P3 S24 K2 . . 94.26(8) n
P3 S24 K3 . 2_646 83.17(8) n
K2 S24 K3 . 2_646 94.64(7) n
S23 P1 S1 . . 115.22(9) n
S23 P1 S8 . 2_655 113.84(9) n
S1 P1 S8 . 2_655 112.71(8) n
S23 P1 S2 . . 114.55(8) n
S1 P1 S2 . . 96.61(8) n
S8 P1 S2 2_655 . 101.93(8) n
S12 P2 S11 . . 113.03(9) n
S12 P2 S10 . . 113.65(9) n
S11 P2 S10 . . 101.22(7) n
S12 P2 S13 . . 105.81(8) n
S11 P2 S13 . . 111.97(9) n
S10 P2 S13 . . 111.35(9) n
S24 P3 S14 . . 118.31(11) n
S24 P3 S19 . 2_646 110.93(10) n
S14 P3 S19 . 2_646 110.31(8) n
S24 P3 S15 . . 114.96(9) n
S14 P3 S15 . . 97.11(8) n
S19 P3 S15 2_646 . 103.61(9) n
S22 P4 S3 . 1_556 114.51(9) n
S22 P4 S4 . 1_556 114.45(9) n
S3 P4 S4 1_556 1_556 104.02(7) n
S22 P4 S21 . . 100.41(7) n
S3 P4 S21 1_556 . 112.58(8) n
S4 P4 S21 1_556 . 111.19(8) n
S19 K1 S1 3_766 . 97.69(5) n
S19 K1 S22 3_766 1_554 154.80(6) n
S1 K1 S22 . 1_554 101.98(5) n
S19 K1 S9 3_766 2_655 67.68(4) n
S1 K1 S9 . 2_655 64.28(4) n
S22 K1 S9 1_554 2_655 135.68(6) n
S19 K1 S10 3_766 2_655 128.03(6) n
S1 K1 S10 . 2_655 83.20(5) n
S22 K1 S10 1_554 2_655 70.41(5) n
S9 K1 S10 2_655 2_655 66.32(4) n
S19 K1 S4 3_766 . 121.40(6) n
S1 K1 S4 . . 55.34(4) n
S22 K1 S4 1_554 . 60.75(4) n
S9 K1 S4 2_655 . 119.52(5) n
S10 K1 S4 2_655 . 101.72(5) n
S19 K1 S22 3_766 3_766 55.55(4) n
S1 K1 S22 . 3_766 152.90(6) n
S22 K1 S22 1_554 3_766 102.81(4) n
S9 K1 S22 2_655 3_766 103.84(5) n
S10 K1 S22 2_655 3_766 115.49(5) n
S4 K1 S22 . 3_766 131.53(5) n
S19 K1 S12 3_766 4_665 87.62(5) n
S1 K1 S12 . 4_665 103.90(5) n
S22 K1 S12 1_554 4_665 72.53(5) n
S9 K1 S12 2_655 4_665 149.57(6) n
S10 K1 S12 2_655 4_665 142.93(5) n
S4 K1 S12 . 4_665 58.12(4) n
S22 K1 S12 3_766 4_665 73.60(4) n
S24 K2 S21 . . 133.42(6) n
S24 K2 S17 . . 94.50(6) n
S21 K2 S17 . . 60.92(4) n
S24 K2 S23 . 2_646 87.81(6) n
S21 K2 S23 . 2_646 74.23(5) n
S17 K2 S23 . 2_646 119.19(6) n
S24 K2 S18 . 4_666 89.73(6) n
S21 K2 S18 . 4_666 135.50(6) n
S17 K2 S18 . 4_666 114.45(6) n
S23 K2 S18 2_646 4_666 126.34(6) n
S24 K2 S15 . . 60.38(5) n
S21 K2 S15 . . 73.10(5) n
S17 K2 S15 . . 63.85(4) n
S23 K2 S15 2_646 . 65.34(4) n
S18 K2 S15 4_666 . 148.88(6) n
S24 K2 S4 . 1_556 167.75(7) n
S21 K2 S4 . 1_556 58.47(4) n
S17 K2 S4 . 1_556 90.03(5) n
S23 K2 S4 2_646 1_556 99.92(5) n
S18 K2 S4 4_666 1_556 78.04(5) n
S15 K2 S4 . 1_556 131.55(6) n
S23 K3 S9 . 4_666 126.45(7) n
S23 K3 S13 . . 174.00(7) n
S9 K3 S13 4_666 . 59.50(4) n
S23 K3 S2 . . 60.68(4) n
S9 K3 S2 4_666 . 170.04(7) n
S13 K3 S2 . . 113.32(6) n
S23 K3 S24 . 2_656 82.81(6) n
S9 K3 S24 4_666 2_656 113.28(6) n
S13 K3 S24 . 2_656 95.52(6) n
S2 K3 S24 . 2_656 73.07(5) n
S23 K3 S7 . . 103.79(5) n
S9 K3 S7 4_666 . 107.14(6) n
S13 K3 S7 . . 72.26(5) n
S2 K3 S7 . . 63.09(4) n
S24 K3 S7 2_656 . 123.04(6) n
S23 K3 S19 . . 110.86(6) n
S9 K3 S19 4_666 . 59.83(4) n
S13 K3 S19 . . 72.29(4) n
S2 K3 S19 . . 126.51(7) n
S24 K3 S19 2_656 . 53.58(4) n
S7 K3 S19 . . 143.66(6) n
S23 K3 S23 . 3_766 80.85(6) n
S9 K3 S23 4_666 3_766 65.65(5) n
S13 K3 S23 . 3_766 102.27(6) n
S2 K3 S23 . 3_766 111.72(5) n
S24 K3 S23 2_656 3_766 157.21(7) n
S7 K3 S23 . 3_766 76.55(5) n
S19 K3 S23 . 3_766 118.91(6) n
S10 K4 S21 4_566 . 153.90(7) n
S10 K4 S3 4_566 1_556 141.47(7) n
S21 K4 S3 . 1_556 62.74(4) n
S10 K4 S3 4_566 3_666 69.09(5) n
S21 K4 S3 . 3_666 130.25(6) n
S3 K4 S3 1_556 3_666 91.60(5) n
S10 K4 S20 4_566 . 121.40(6) n
S21 K4 S20 . . 65.37(5) n
S3 K4 S20 1_556 . 76.45(5) n
S3 K4 S20 3_666 . 67.55(5) n
S10 K4 S8 4_566 4_566 57.18(4) n
S21 K4 S8 . 4_566 109.58(6) n
S3 K4 S8 1_556 4_566 146.23(6) n
S3 K4 S8 3_666 4_566 67.99(5) n
S20 K4 S8 . 4_566 71.01(5) n
S10 K4 S7 4_566 4_566 64.97(4) n
S21 K4 S7 . 4_566 88.96(5) n
S3 K4 S7 1_556 4_566 147.93(6) n
S3 K4 S7 3_666 4_566 119.44(6) n
S20 K4 S7 . 4_566 106.56(6) n
S8 K4 S7 4_566 4_566 54.67(4) n
S10 K4 S5 4_566 1_556 122.34(6) n
S21 K4 S5 . 1_556 56.13(4) n
S3 K4 S5 1_556 1_556 56.36(4) n
S3 K4 S5 3_666 1_556 142.30(6) n
S20 K4 S5 . 1_556 116.14(5) n
S8 K4 S5 4_566 1_556 149.68(6) n
S7 K4 S5 4_566 1_556 96.20(5) n

loop_
_geom_bond_atom_site_label_1
_geom_bond_atom_site_label_2
_geom_bond_site_symmetry_2
_geom_bond_distance
_geom_bond_publ_flag
Ta1 S7 . 2.2610(13) y
Ta1 S2 . 2.4885(13) y
Ta1 S1 . 2.5057(14) y
Ta1 S6 . 2.5153(14) y
Ta1 S5 . 2.5556(14) y
Ta1 S4 . 2.5981(13) y
Ta1 S3 . 2.6653(13) y
Ta2 S9 . 2.1847(14) y
Ta2 S5 . 2.4922(12) y
Ta2 S11 . 2.5326(13) y
Ta2 S10 . 2.5411(13) y
Ta2 S6 . 2.5455(14) y
Ta2 S8 . 2.5721(13) y
Ta2 S7 . 2.7592(14) y
Ta3 S17 . 2.2479(13) y
Ta3 S14 . 2.4632(15) y
Ta3 S15 . 2.4892(14) y
Ta3 S16 . 2.5316(14) y
Ta3 S13 . 2.5780(13) y
Ta3 S18 . 2.5903(14) y
Ta3 S12 . 2.6668(14) y
Ta4 S20 . 2.1800(14) y
Ta4 S18 . 2.4978(13) y
Ta4 S21 . 2.5379(13) y
Ta4 S19 . 2.5505(13) y
Ta4 S16 . 2.5518(14) y
Ta4 S22 . 2.5741(14) y
Ta4 S17 . 2.6785(14) y
S1 P1 . 2.0722(19) y
S1 K1 . 3.2377(19) n
S2 P1 . 2.079(2) y
S2 K3 . 3.401(2) n
S3 P4 1_554 2.0421(18) y
S3 K4 1_554 3.360(2) n
S3 K4 3_666 3.364(2) n
S4 P4 1_554 2.0438(19) y
S4 K1 . 3.511(2) n
S4 K2 1_554 3.615(2) n
S5 S6 . 2.0505(18) y
S5 K4 1_554 3.681(2) n
S7 K4 4_665 3.621(2) n
S7 K3 . 3.691(2) n
S8 P1 2_645 2.0769(19) y
S8 K4 4_665 3.440(2) n
S9 K1 2_645 3.2751(19) n
S9 K3 4_565 3.388(2) n
S10 P2 . 2.0477(18) y
S10 K4 4_665 3.117(2) n
S10 K1 2_645 3.291(2) n
S11 P2 . 2.039(2) y
S12 P2 . 2.0321(18) y
S12 K1 4_566 3.553(2) n
S13 P2 . 2.049(2) y
S13 K3 . 3.394(2) n
S14 P3 . 2.057(2) y
S15 P3 . 2.091(2) y
S15 K2 . 3.584(2) n
S16 S18 . 2.0597(18) y
S17 K2 . 3.470(2) n
S18 K2 4_565 3.520(2) n
S19 P3 2_656 2.065(2) y
S19 K1 3_766 3.097(2) n
S19 K3 . 3.712(2) n
S20 K4 . 3.438(2) n
S21 P4 . 2.0644(19) y
S21 K4 . 3.197(2) n
S21 K2 . 3.303(2) n
S22 P4 . 2.0326(18) y
S22 K1 1_556 3.2519(19) n
S22 K1 3_766 3.5481(19) n
S23 P1 . 1.9736(19) y
S23 K3 . 3.349(2) n
S23 K2 2_656 3.496(3) n
S23 K3 3_766 3.790(3) n
S24 P3 . 1.963(2) y
S24 K2 . 3.180(2) n
S24 K3 2_646 3.651(3) n
P1 S8 2_655 2.0769(19) n
P1 K3 . 3.796(2) n
P3 S19 2_646 2.065(2) n
P3 K2 . 3.859(2) n
P4 S3 1_556 2.0421(18) n
P4 S4 1_556 2.0438(19) n
P4 K1 1_556 3.755(2) n
K1 S19 3_766 3.097(2) n
K1 S22 1_554 3.2519(19) n
K1 S9 2_655 3.2751(19) n
K1 S10 2_655 3.291(2) n
K1 S22 3_766 3.5481(19) n
K1 S12 4_665 3.553(2) n
K1 P4 1_554 3.755(2) n
K1 K1 3_765 4.248(3) n
K2 S23 2_646 3.496(3) n
K2 S18 4_666 3.520(2) n
K2 S4 1_556 3.615(2) n
K2 K3 2_646 5.032(3) n
K3 S9 4_666 3.388(2) n
K3 S24 2_656 3.651(3) n
K3 S23 3_766 3.790(3) n
K3 K2 2_656 5.032(3) n
K4 S10 4_566 3.117(2) n
K4 S3 1_556 3.360(2) n
K4 S3 3_666 3.364(2) n
K4 S8 4_566 3.440(2) n
K4 S7 4_566 3.621(2) n
K4 S5 1_556 3.681(2) n
K4 K4 3_667 4.687(3) n
